data_4308042
loop_
_publ_author_name
'Sonia Nieto'
'Julio P\'erez'
'Luc\'ia Riera'
'V\'ictor Riera'
'Daniel Miguel'
'James A. Golen'
'Arnold L. Rheingold'

_publ_contact_author
;
     JULIO PEREZ
     Departamento de Quimica Organica e Inorganica 
     IUQOEM - Facultad de Quimica
     Universidad de Oviedo-CSIC
     C/ Julian Claveria s/n
     33006 Oviedo  (ASTURIAS)
     SPAIN
;
_publ_contact_author_email japm@uniovi.es
_publ_contact_author_fax +34-85-103446
_publ_contact_author_phone +34-85-102985
_publ_section_title
;
Pyrazole Complexes as Anion Receptors: Effects of Changing the Metal, the
Pyrazole Substitution Pattern, and the Number of Pyrazole Ligands
;
_journal_name_full 'Inorganic Chemistry'
_journal_page_first 3407
_journal_page_last 3418
_journal_paper_doi 10.1021/ic0700046
_journal_volume 46
_journal_year 2007
_chemical_formula_sum 'C50 H37 B F24 N5 O3 Re'
_chemical_formula_weight 1408.86
_chemical_name_systematic
; 
 ? 
;
_space_group_IT_number 14
_symmetry_cell_setting monoclinic
_symmetry_space_group_name_Hall '-P 2yn'
_symmetry_space_group_name_H-M 'P 1 21/n 1'
_atom_sites_solution_hydrogens geom
_atom_sites_solution_primary direct
_atom_sites_solution_secondary difmap
_audit_creation_method SHELXL-97
_cell_angle_alpha 90.00
_cell_angle_beta 103.523(5)
_cell_angle_gamma 90.00
_cell_formula_units_Z 4
_cell_length_a 14.532(4)
_cell_length_b 23.467(6)
_cell_length_c 17.381(4)
_cell_measurement_temperature 296(2)
_cell_volume 5763(3)
_computing_cell_refinement 'Bruker SMART'
_computing_data_collection 'Bruker SMART'
_computing_data_reduction 'Bruker SHELXTL'
_computing_molecular_graphics 'Bruker SHELXTL'
_computing_publication_material 'Bruker SHELXTL'
_computing_structure_refinement 'SHELXL-97 (Sheldrick, 1997)'
_computing_structure_solution 'SHELXS-97 (Sheldrick, 1990)'
_diffrn_ambient_temperature 296(2)
_diffrn_measured_fraction_theta_full 0.998
_diffrn_measured_fraction_theta_max 0.998
_diffrn_measurement_device_type 'CCD area detector'
_diffrn_measurement_method 'phi and omega scans'
_diffrn_radiation_monochromator graphite
_diffrn_radiation_source 'fine-focus sealed tube'
_diffrn_radiation_type MoK\a
_diffrn_radiation_wavelength 0.71073
_diffrn_reflns_av_R_equivalents 0.0365
_diffrn_reflns_av_sigmaI/netI 0.0318
_diffrn_reflns_limit_h_max 14
_diffrn_reflns_limit_h_min -16
_diffrn_reflns_limit_k_max 26
_diffrn_reflns_limit_k_min -26
_diffrn_reflns_limit_l_max 19
_diffrn_reflns_limit_l_min -17
_diffrn_reflns_number 25378
_diffrn_reflns_theta_full 23.26
_diffrn_reflns_theta_max 23.26
_diffrn_reflns_theta_min 1.48
_exptl_absorpt_coefficient_mu 2.231
_exptl_absorpt_correction_T_max 1.000000
_exptl_absorpt_correction_T_min 0.718308
_exptl_absorpt_correction_type multi-scan
_exptl_absorpt_process_details SADABS
_exptl_crystal_colour COLORLESS
_exptl_crystal_density_diffrn 1.624
_exptl_crystal_density_method 'not measured'
_exptl_crystal_description PRISM
_exptl_crystal_F_000 2768
_exptl_crystal_size_max 0.42
_exptl_crystal_size_mid 0.31
_exptl_crystal_size_min 0.20
_refine_diff_density_max 1.511
_refine_diff_density_min -0.782
_refine_diff_density_rms 0.091
_refine_ls_extinction_coef 0.00003(10)
_refine_ls_extinction_expression Fc^*^=kFc[1+0.001xFc^2^\l^3^/sin(2\q)]^-1/4^
_refine_ls_extinction_method SHELXL
_refine_ls_goodness_of_fit_ref 1.011
_refine_ls_hydrogen_treatment mixed
_refine_ls_matrix_type full
_refine_ls_number_parameters 773
_refine_ls_number_reflns 8273
_refine_ls_number_restraints 0
_refine_ls_restrained_S_all 1.011
_refine_ls_R_factor_all 0.0627
_refine_ls_R_factor_gt 0.0464
_refine_ls_shift/su_max 0.001
_refine_ls_shift/su_mean 0.000
_refine_ls_structure_factor_coef Fsqd
_refine_ls_weighting_details 'calc w=1/[\s^2^(Fo^2^)+(0.0635P)^2^+20.7539P] where P=(Fo^2^+2Fc^2^)/3'
_refine_ls_weighting_scheme calc
_refine_ls_wR_factor_gt 0.1129
_refine_ls_wR_factor_ref 0.1267
_reflns_number_gt 6718
_reflns_number_total 8273
_reflns_threshold_expression >2sigma(I)
_cod_data_source_file ic0700046si20070102_075057_10.cif
_cod_data_source_block Compound_11_(lr52am)
_cod_depositor_comments
;
The following automatic conversions were performed:
'_symmetry_cell_setting' value 'Monoclinic' changed to 'monoclinic'
according to '/home/saulius/struct/CIF-dictionaries/cif_core.dic'
dictionary named 'cif_core.dic' version 2.4.1 from 2010-06-29.

Automatic conversion script
Id: cif_fix_enum 1527 2010-12-29 10:47:43Z saulius 
;
_cod_original_cell_volume 5763(2)
_cod_database_code 4308042

loop_
_symmetry_equiv_pos_as_xyz
'x, y, z'
'-x+1/2, y+1/2, -z+1/2'
'-x, -y, -z'
'x-1/2, -y-1/2, z-1/2'

loop_
_atom_site_label
_atom_site_type_symbol
_atom_site_fract_x
_atom_site_fract_y
_atom_site_fract_z
_atom_site_U_iso_or_equiv
_atom_site_adp_type
_atom_site_occupancy
_atom_site_symmetry_multiplicity
_atom_site_calc_flag
_atom_site_refinement_flags
_atom_site_disorder_assembly
_atom_site_disorder_group
Re1 Re 0.891092(19) 0.740472(12) 0.340415(16) 0.04903(14) Uani 1 1 d . . .
N1 N 1.0334(4) 0.7693(2) 0.3323(3) 0.0487(13) Uani 1 1 d . . .
N2 N 1.0510(5) 0.8257(3) 0.3301(4) 0.0679(18) Uani 1 1 d . . .
N3 N 0.9047(4) 0.6782(2) 0.2499(3) 0.0526(14) Uani 1 1 d . . .
N4 N 0.9387(5) 0.6939(3) 0.1874(3) 0.0602(16) Uani 1 1 d . . .
N5 N 0.9922(4) 0.6553(2) 0.4807(3) 0.0524(14) Uani 1 1 d . . .
C1 C 0.8301(5) 0.7959(3) 0.2595(4) 0.0608(19) Uani 1 1 d . . .
O1 O 0.7949(5) 0.8282(3) 0.2151(4) 0.108(2) Uani 1 1 d . . .
C2 C 0.7672(6) 0.7132(4) 0.3442(5) 0.065(2) Uani 1 1 d . . .
O2 O 0.6942(4) 0.6976(3) 0.3471(5) 0.113(2) Uani 1 1 d . . .
C3 C 0.8826(5) 0.7950(4) 0.4241(4) 0.0584(19) Uani 1 1 d . . .
O3 O 0.8748(5) 0.8254(3) 0.4711(4) 0.0908(19) Uani 1 1 d . . .
C4 C 0.9572(4) 0.6847(3) 0.4291(4) 0.0422(14) Uani 1 1 d . . .
C11 C 1.1172(5) 0.7444(3) 0.3346(5) 0.0589(19) Uani 1 1 d . . .
C12 C 1.1855(6) 0.7858(4) 0.3356(6) 0.085(3) Uani 1 1 d . . .
H12 H 1.2494 0.7795 0.3382 0.101 Uiso 1 1 calc R . .
C13 C 1.1416(7) 0.8373(4) 0.3319(6) 0.089(3) Uani 1 1 d . . .
C14 C 1.1312(6) 0.6820(4) 0.3361(5) 0.076(2) Uani 1 1 d . . .
H14A H 1.0709 0.6633 0.3285 0.113 Uiso 1 1 calc R . .
H14B H 1.1706 0.6710 0.3863 0.113 Uiso 1 1 calc R . .
H14C H 1.1611 0.6712 0.2946 0.113 Uiso 1 1 calc R . .
C15 C 1.1770(9) 0.8975(5) 0.3301(9) 0.148(6) Uani 1 1 d . . .
H15A H 1.1862 0.9058 0.2783 0.223 Uiso 1 1 calc R . .
H15B H 1.2361 0.9016 0.3684 0.223 Uiso 1 1 calc R . .
H15C H 1.1315 0.9234 0.3424 0.223 Uiso 1 1 calc R . .
C21 C 0.8853(6) 0.6225(3) 0.2384(4) 0.063(2) Uani 1 1 d . . .
C22 C 0.9077(6) 0.6050(4) 0.1697(5) 0.076(2) Uani 1 1 d . . .
H22 H 0.9010 0.5682 0.1492 0.091 Uiso 1 1 calc R . .
C23 C 0.9411(7) 0.6505(4) 0.1371(5) 0.072(2) Uani 1 1 d . . .
C24 C 0.8447(8) 0.5882(4) 0.2943(6) 0.094(3) Uani 1 1 d . . .
H24A H 0.8785 0.5962 0.3476 0.141 Uiso 1 1 calc R . .
H24B H 0.8503 0.5484 0.2834 0.141 Uiso 1 1 calc R . .
H24C H 0.7792 0.5978 0.2881 0.141 Uiso 1 1 calc R . .
C25 C 0.9755(10) 0.6580(5) 0.0637(6) 0.121(4) Uani 1 1 d . . .
H25A H 0.9460 0.6909 0.0356 0.181 Uiso 1 1 calc R . .
H25B H 0.9598 0.6248 0.0309 0.181 Uiso 1 1 calc R . .
H25C H 1.0429 0.6630 0.0773 0.181 Uiso 1 1 calc R . .
C41 C 1.0380(5) 0.6206(4) 0.5486(4) 0.062(2) Uani 1 1 d . . .
C42 C 0.9681(10) 0.5811(8) 0.5653(11) 0.222(11) Uani 1 1 d . . .
H42A H 0.9104 0.6012 0.5646 0.334 Uiso 1 1 calc R . .
H42B H 0.9916 0.5643 0.6165 0.334 Uiso 1 1 calc R . .
H42C H 0.9563 0.5517 0.5259 0.334 Uiso 1 1 calc R . .
C43 C 1.1208(11) 0.5940(9) 0.5325(9) 0.220(11) Uani 1 1 d . . .
H43A H 1.1023 0.5689 0.4880 0.330 Uiso 1 1 calc R . .
H43B H 1.1529 0.5726 0.5780 0.330 Uiso 1 1 calc R . .
H43C H 1.1625 0.6228 0.5208 0.330 Uiso 1 1 calc R . .
C44 C 1.0635(15) 0.6610(8) 0.6172(7) 0.209(10) Uani 1 1 d . . .
H44A H 1.1263 0.6753 0.6213 0.314 Uiso 1 1 calc R . .
H44B H 1.0609 0.6413 0.6651 0.314 Uiso 1 1 calc R . .
H44C H 1.0194 0.6921 0.6092 0.314 Uiso 1 1 calc R . .
B51 B 0.9177(5) 0.8782(3) 0.7445(4) 0.0427(17) Uani 1 1 d . . .
C51 C 0.9925(4) 0.8952(3) 0.6909(4) 0.0440(15) Uani 1 1 d . . .
C52 C 1.0420(4) 0.8567(3) 0.6556(4) 0.0467(16) Uani 1 1 d . . .
H52 H 1.0320 0.8180 0.6615 0.056 Uiso 1 1 calc R . .
C53 C 1.1060(5) 0.8734(3) 0.6115(4) 0.0507(17) Uani 1 1 d . . .
C54 C 1.1226(6) 0.9299(4) 0.6020(5) 0.072(2) Uani 1 1 d . . .
H54 H 1.1656 0.9415 0.5729 0.087 Uiso 1 1 calc R . .
C55 C 1.0748(6) 0.9694(3) 0.6361(6) 0.077(2) Uani 1 1 d . . .
C56 C 1.0113(5) 0.9525(3) 0.6790(5) 0.0611(19) Uani 1 1 d . . .
H56 H 0.9796 0.9802 0.7010 0.073 Uiso 1 1 calc R . .
C57 C 1.1550(6) 0.8278(4) 0.5752(5) 0.069(2) Uani 1 1 d . . .
C58 C 1.0956(12) 1.0335(7) 0.6356(14) 0.172(8) Uani 1 1 d . . .
C61 C 0.9630(4) 0.8920(3) 0.8382(4) 0.0461(15) Uani 1 1 d . . .
C62 C 1.0437(5) 0.9254(3) 0.8657(4) 0.0569(18) Uani 1 1 d . . .
H62 H 1.0733 0.9416 0.8290 0.068 Uiso 1 1 calc R . .
C63 C 1.0808(6) 0.9352(3) 0.9445(5) 0.070(2) Uani 1 1 d . . .
C64 C 1.0406(6) 0.9122(4) 1.0014(5) 0.073(2) Uani 1 1 d . . .
H64 H 1.0662 0.9190 1.0549 0.088 Uiso 1 1 calc R . .
C65 C 0.9616(6) 0.8788(4) 0.9774(4) 0.066(2) Uani 1 1 d . . .
C66 C 0.9233(5) 0.8695(3) 0.8975(4) 0.0543(17) Uani 1 1 d . . .
H66 H 0.8689 0.8473 0.8829 0.065 Uiso 1 1 calc R . .
C67 C 1.1716(9) 0.9692(5) 0.9683(8) 0.110(4) Uani 1 1 d . . .
C68 C 0.9166(8) 0.8509(5) 1.0360(6) 0.097(3) Uani 1 1 d . . .
C71 C 0.8946(4) 0.8094(3) 0.7353(4) 0.0417(14) Uani 1 1 d . . .
C72 C 0.8200(5) 0.7861(3) 0.6801(4) 0.0563(18) Uani 1 1 d . . .
H72 H 0.7785 0.8104 0.6463 0.068 Uiso 1 1 calc R . .
C73 C 0.8048(6) 0.7279(3) 0.6733(5) 0.067(2) Uani 1 1 d . . .
C74 C 0.8635(5) 0.6905(3) 0.7226(5) 0.0598(19) Uani 1 1 d . . .
H74 H 0.8528 0.6514 0.7183 0.072 Uiso 1 1 calc R . .
C75 C 0.9380(5) 0.7120(3) 0.7781(4) 0.0523(17) Uani 1 1 d . . .
C76 C 0.9533(5) 0.7698(3) 0.7836(4) 0.0493(16) Uani 1 1 d . . .
H76 H 1.0052 0.7833 0.8212 0.059 Uiso 1 1 calc R . .
C77 C 0.7232(11) 0.7056(5) 0.6131(10) 0.131(5) Uani 1 1 d . . .
C78 C 1.0032(8) 0.6733(3) 0.8323(5) 0.080(3) Uani 1 1 d . . .
C81 C 0.8199(4) 0.9152(3) 0.7106(4) 0.0436(15) Uani 1 1 d . . .
C82 C 0.7841(4) 0.9231(3) 0.6286(4) 0.0479(16) Uani 1 1 d . . .
H82 H 0.8176 0.9081 0.5938 0.057 Uiso 1 1 calc R . .
C83 C 0.7010(5) 0.9524(3) 0.5981(4) 0.0495(16) Uani 1 1 d . . .
C84 C 0.6490(5) 0.9755(3) 0.6474(4) 0.0499(16) Uani 1 1 d . . .
H84 H 0.5931 0.9952 0.6269 0.060 Uiso 1 1 calc R . .
C85 C 0.6822(5) 0.9687(3) 0.7275(4) 0.0471(16) Uani 1 1 d . . .
C86 C 0.7662(4) 0.9393(3) 0.7585(4) 0.0433(15) Uani 1 1 d . . .
H86 H 0.7868 0.9358 0.8131 0.052 Uiso 1 1 calc R . .
C87 C 0.6675(6) 0.9597(4) 0.5105(5) 0.071(2) Uani 1 1 d . . .
C88 C 0.6302(5) 0.9949(3) 0.7831(5) 0.0611(19) Uani 1 1 d . . .
F1 F 1.2087(4) 0.7946(2) 0.6264(3) 0.1031(18) Uani 1 1 d . . .
F2 F 1.2123(5) 0.8498(3) 0.5322(4) 0.123(2) Uani 1 1 d . . .
F3 F 1.0943(4) 0.7946(3) 0.5259(3) 0.1085(19) Uani 1 1 d . . .
F4 F 1.0905(11) 1.0444(4) 0.5535(9) 0.255(7) Uani 1 1 d . . .
F5 F 1.1797(9) 1.0459(4) 0.6506(8) 0.219(5) Uani 1 1 d . . .
F6 F 1.0421(13) 1.0630(3) 0.6479(14) 0.460(18) Uani 1 1 d . . .
F7 F 1.1765(7) 1.0087(4) 0.9181(6) 0.218(6) Uani 1 1 d . . .
F8 F 1.2448(5) 0.9400(4) 0.9784(7) 0.183(4) Uani 1 1 d . . .
F9 F 1.1767(6) 0.9982(4) 1.0343(6) 0.198(5) Uani 1 1 d . . .
F10 F 0.9462(9) 0.8729(6) 1.1065(5) 0.225(6) Uani 1 1 d . . .
F11 F 0.9423(8) 0.8005(4) 1.0516(8) 0.222(6) Uani 1 1 d . . .
F12 F 0.8297(5) 0.8535(5) 1.0222(5) 0.187(5) Uani 1 1 d . . .
F13 F 0.6968(7) 0.6554(4) 0.6269(7) 0.228(6) Uani 1 1 d . . .
F14 F 0.6517(9) 0.7334(5) 0.6041(14) 0.354(15) Uani 1 1 d . . .
F15 F 0.7395(13) 0.7014(9) 0.5465(7) 0.323(12) Uani 1 1 d . . .
F16 F 0.9600(8) 0.6303(4) 0.8546(7) 0.218(6) Uani 1 1 d . . .
F17 F 1.0637(9) 0.6505(6) 0.8063(5) 0.271(8) Uani 1 1 d . . .
F18 F 1.0426(6) 0.6935(3) 0.8997(4) 0.148(3) Uani 1 1 d . . .
F19 F 0.7048(6) 1.0046(3) 0.4856(4) 0.158(3) Uani 1 1 d . . .
F20 F 0.6921(5) 0.9186(3) 0.4687(3) 0.137(3) Uani 1 1 d . . .
F21 F 0.5772(4) 0.9641(4) 0.4849(3) 0.138(3) Uani 1 1 d . . .
F22 F 0.6257(5) 0.9627(2) 0.8434(3) 0.113(2) Uani 1 1 d . . .
F23 F 0.6711(4) 1.0427(2) 0.8155(3) 0.1032(18) Uani 1 1 d . . .
F24 F 0.5424(4) 1.0102(3) 0.7491(3) 0.111(2) Uani 1 1 d . . .
H4 H 0.962(6) 0.729(3) 0.183(4) 0.06(2) Uiso 1 1 d . . .
H2 H 1.009(5) 0.848(3) 0.335(4) 0.06(2) Uiso 1 1 d . . .

loop_
_atom_site_aniso_label
_atom_site_aniso_U_11
_atom_site_aniso_U_22
_atom_site_aniso_U_33
_atom_site_aniso_U_23
_atom_site_aniso_U_13
_atom_site_aniso_U_12
Re1 0.04210(19) 0.0560(2) 0.0482(2) -0.00132(13) 0.00899(12) 0.00194(13)
N1 0.054(4) 0.042(3) 0.053(3) -0.002(2) 0.018(3) -0.003(3)
N2 0.066(5) 0.058(4) 0.088(5) -0.005(3) 0.037(4) -0.008(4)
N3 0.065(4) 0.054(4) 0.037(3) -0.007(3) 0.009(3) -0.005(3)
N4 0.080(5) 0.059(4) 0.045(4) -0.003(3) 0.021(3) 0.004(4)
N5 0.049(3) 0.060(4) 0.050(4) 0.006(3) 0.017(3) -0.006(3)
C1 0.064(5) 0.058(5) 0.056(5) 0.006(4) 0.005(4) 0.010(4)
O1 0.115(6) 0.095(5) 0.098(5) 0.036(4) -0.008(4) 0.029(4)
C2 0.051(5) 0.074(5) 0.065(5) -0.004(4) 0.005(4) 0.003(4)
O2 0.046(4) 0.133(6) 0.162(7) -0.004(5) 0.029(4) -0.014(4)
C3 0.054(4) 0.077(5) 0.049(4) 0.006(4) 0.021(3) 0.011(4)
O3 0.102(5) 0.092(4) 0.085(4) -0.034(4) 0.036(4) 0.012(4)
C4 0.039(4) 0.049(4) 0.040(4) 0.002(3) 0.012(3) -0.001(3)
C11 0.054(5) 0.070(5) 0.061(5) -0.005(4) 0.029(4) 0.003(4)
C12 0.060(5) 0.095(7) 0.112(7) -0.010(6) 0.046(5) -0.014(5)
C13 0.089(7) 0.072(6) 0.123(8) -0.017(5) 0.063(6) -0.026(5)
C14 0.061(5) 0.077(6) 0.096(6) 0.006(5) 0.033(5) 0.015(4)
C15 0.142(11) 0.083(8) 0.257(17) -0.028(9) 0.121(12) -0.044(8)
C21 0.078(5) 0.056(5) 0.049(4) -0.002(3) 0.002(4) -0.002(4)
C22 0.095(6) 0.061(5) 0.065(5) -0.015(4) 0.007(5) -0.001(5)
C23 0.092(6) 0.073(6) 0.051(5) -0.010(4) 0.016(4) 0.010(5)
C24 0.121(8) 0.067(6) 0.090(7) -0.005(5) 0.019(6) -0.027(6)
C25 0.185(12) 0.108(8) 0.091(8) -0.018(6) 0.077(8) 0.011(8)
C41 0.048(4) 0.087(6) 0.050(4) 0.020(4) 0.011(3) 0.000(4)
C42 0.113(10) 0.248(19) 0.27(2) 0.192(17) -0.024(11) -0.066(12)
C43 0.174(14) 0.33(2) 0.191(15) 0.171(16) 0.122(12) 0.182(16)
C44 0.33(3) 0.203(17) 0.067(8) 0.006(9) -0.020(11) 0.064(17)
B51 0.038(4) 0.043(4) 0.046(4) -0.002(3) 0.007(3) 0.000(3)
C51 0.039(3) 0.043(4) 0.049(4) 0.003(3) 0.010(3) -0.001(3)
C52 0.046(4) 0.044(4) 0.049(4) 0.000(3) 0.007(3) -0.002(3)
C53 0.045(4) 0.068(5) 0.041(4) -0.002(3) 0.013(3) 0.000(3)
C54 0.070(5) 0.073(6) 0.087(6) 0.012(4) 0.045(5) -0.002(4)
C55 0.080(6) 0.050(5) 0.118(7) 0.016(5) 0.055(5) -0.001(4)
C56 0.060(5) 0.047(4) 0.086(5) 0.004(4) 0.036(4) 0.008(3)
C57 0.058(5) 0.083(6) 0.070(5) -0.016(5) 0.023(4) -0.002(4)
C58 0.127(11) 0.126(12) 0.31(2) 0.115(14) 0.148(14) 0.015(10)
C61 0.039(4) 0.046(4) 0.052(4) -0.001(3) 0.007(3) 0.006(3)
C62 0.047(4) 0.055(4) 0.066(5) -0.006(3) 0.008(3) 0.001(3)
C63 0.059(5) 0.066(5) 0.073(6) -0.011(4) -0.010(4) 0.007(4)
C64 0.068(5) 0.084(6) 0.055(5) -0.012(4) -0.012(4) 0.025(5)
C65 0.066(5) 0.081(5) 0.052(5) 0.007(4) 0.015(4) 0.027(4)
C66 0.046(4) 0.064(4) 0.052(4) 0.002(3) 0.010(3) 0.007(3)
C67 0.100(9) 0.093(8) 0.107(9) -0.014(7) -0.037(7) -0.022(7)
C68 0.102(8) 0.138(10) 0.055(6) 0.027(6) 0.025(5) 0.039(7)
C71 0.039(3) 0.046(4) 0.042(4) -0.001(3) 0.013(3) -0.003(3)
C72 0.046(4) 0.051(4) 0.066(5) -0.003(3) 0.002(3) -0.002(3)
C73 0.061(5) 0.054(5) 0.081(6) -0.020(4) 0.004(4) -0.015(4)
C74 0.067(5) 0.042(4) 0.074(5) -0.008(4) 0.025(4) -0.006(4)
C75 0.066(5) 0.046(4) 0.050(4) 0.002(3) 0.023(4) 0.001(3)
C76 0.047(4) 0.054(4) 0.046(4) -0.004(3) 0.008(3) -0.003(3)
C77 0.130(12) 0.071(8) 0.147(12) -0.023(7) -0.056(9) -0.004(7)
C78 0.131(8) 0.044(5) 0.065(6) 0.006(4) 0.022(6) 0.021(5)
C81 0.042(4) 0.039(3) 0.049(4) 0.004(3) 0.011(3) -0.003(3)
C82 0.046(4) 0.056(4) 0.045(4) 0.006(3) 0.018(3) 0.003(3)
C83 0.048(4) 0.053(4) 0.048(4) 0.010(3) 0.012(3) -0.001(3)
C84 0.045(4) 0.046(4) 0.059(5) 0.011(3) 0.014(3) 0.006(3)
C85 0.046(4) 0.044(4) 0.055(4) -0.004(3) 0.019(3) -0.001(3)
C86 0.050(4) 0.042(4) 0.039(3) 0.001(3) 0.013(3) -0.001(3)
C87 0.065(5) 0.096(6) 0.055(5) 0.025(5) 0.019(4) 0.020(5)
C88 0.060(5) 0.055(5) 0.069(5) 0.000(4) 0.019(4) 0.013(4)
F1 0.087(4) 0.108(4) 0.108(4) -0.018(3) 0.010(3) 0.046(3)
F2 0.125(5) 0.144(5) 0.131(5) -0.020(4) 0.090(4) 0.000(4)
F3 0.079(3) 0.134(5) 0.110(4) -0.061(4) 0.016(3) -0.002(3)
F4 0.299(15) 0.126(7) 0.298(15) 0.104(9) -0.014(13) -0.055(9)
F5 0.249(12) 0.113(6) 0.310(15) -0.014(8) 0.096(12) -0.088(8)
F6 0.52(2) 0.044(4) 1.05(5) 0.052(10) 0.68(3) 0.043(8)
F7 0.198(9) 0.185(9) 0.211(10) 0.041(8) -0.076(7) -0.134(8)
F8 0.056(4) 0.157(7) 0.306(12) -0.034(7) -0.020(5) -0.011(4)
F9 0.144(7) 0.219(9) 0.199(9) -0.124(8) -0.026(6) -0.045(6)
F10 0.272(12) 0.347(16) 0.071(5) -0.002(7) 0.069(6) -0.065(11)
F11 0.267(12) 0.151(8) 0.314(14) 0.139(9) 0.201(11) 0.086(8)
F12 0.080(5) 0.343(13) 0.149(7) 0.118(8) 0.050(4) 0.021(6)
F13 0.207(9) 0.114(6) 0.288(13) -0.015(7) -0.096(9) -0.084(6)
F14 0.150(9) 0.168(9) 0.59(3) -0.141(13) -0.224(16) 0.041(8)
F15 0.34(2) 0.46(3) 0.112(8) -0.051(11) -0.061(10) -0.22(2)
F16 0.229(10) 0.122(6) 0.241(11) 0.105(7) -0.069(9) -0.034(7)
F17 0.310(13) 0.404(17) 0.125(6) 0.124(8) 0.102(8) 0.305(14)
F18 0.214(8) 0.101(4) 0.093(5) 0.008(4) -0.038(5) 0.044(5)
F19 0.205(8) 0.177(7) 0.079(4) 0.061(4) 0.010(4) -0.074(6)
F20 0.165(6) 0.178(7) 0.057(3) -0.006(4) 0.005(4) 0.059(5)
F21 0.073(4) 0.271(9) 0.063(3) 0.038(4) 0.005(3) 0.039(5)
F22 0.168(6) 0.095(4) 0.110(4) 0.027(3) 0.101(4) 0.047(4)
F23 0.114(4) 0.083(4) 0.122(5) -0.046(3) 0.046(4) -0.007(3)
F24 0.072(3) 0.156(5) 0.105(4) -0.029(4) 0.023(3) 0.044(3)

loop_
_atom_type_symbol
_atom_type_description
_atom_type_scat_dispersion_real
_atom_type_scat_dispersion_imag
_atom_type_scat_source
C C 0.0033 0.0016 'International Tables Vol C Tables 4.2.6.8 and 6.1.1.4'
H H 0.0000 0.0000 'International Tables Vol C Tables 4.2.6.8 and 6.1.1.4'
B B 0.0013 0.0007 'International Tables Vol C Tables 4.2.6.8 and 6.1.1.4'
N N 0.0061 0.0033 'International Tables Vol C Tables 4.2.6.8 and 6.1.1.4'
O O 0.0106 0.0060 'International Tables Vol C Tables 4.2.6.8 and 6.1.1.4'
F F 0.0171 0.0103 'International Tables Vol C Tables 4.2.6.8 and 6.1.1.4'
Re Re -1.0185 7.2310 'International Tables Vol C Tables 4.2.6.8 and 6.1.1.4'

loop_
_geom_angle_atom_site_label_1
_geom_angle_atom_site_label_2
_geom_angle_atom_site_label_3
_geom_angle
_geom_angle_site_symmetry_1
_geom_angle_site_symmetry_3
_geom_angle_publ_flag
C2 Re1 C3 88.3(3) . . ?
C2 Re1 C1 88.6(3) . . ?
C3 Re1 C1 90.1(3) . . ?
C2 Re1 C4 92.2(3) . . ?
C3 Re1 C4 87.7(3) . . ?
C1 Re1 C4 177.6(3) . . ?
C2 Re1 N3 92.6(3) . . ?
C3 Re1 N3 178.0(3) . . ?
C1 Re1 N3 91.7(3) . . ?
C4 Re1 N3 90.5(2) . . ?
C2 Re1 N1 177.7(3) . . ?
C3 Re1 N1 94.0(3) . . ?
C1 Re1 N1 91.3(3) . . ?
C4 Re1 N1 87.9(2) . . ?
N3 Re1 N1 85.1(2) . . ?
C11 N1 N2 104.6(6) . . ?
C11 N1 Re1 136.0(5) . . ?
N2 N1 Re1 119.2(5) . . ?
C13 N2 N1 113.1(8) . . ?
C21 N3 N4 104.4(6) . . ?
C21 N3 Re1 134.9(5) . . ?
N4 N3 Re1 120.6(4) . . ?
N3 N4 C23 112.8(7) . . ?
C4 N5 C41 177.1(7) . . ?
O1 C1 Re1 178.2(8) . . ?
O2 C2 Re1 179.2(8) . . ?
O3 C3 Re1 177.7(7) . . ?
N5 C4 Re1 176.8(6) . . ?
N1 C11 C12 109.7(7) . . ?
N1 C11 C14 123.5(7) . . ?
C12 C11 C14 126.8(8) . . ?
C13 C12 C11 107.1(8) . . ?
N2 C13 C12 105.5(8) . . ?
N2 C13 C15 122.1(10) . . ?
C12 C13 C15 132.4(9) . . ?
N3 C21 C22 109.8(7) . . ?
N3 C21 C24 122.1(7) . . ?
C22 C21 C24 128.1(8) . . ?
C23 C22 C21 108.1(7) . . ?
N4 C23 C22 104.9(7) . . ?
N4 C23 C25 122.2(9) . . ?
C22 C23 C25 132.9(8) . . ?
C43 C41 C42 114.6(13) . . ?
C43 C41 N5 109.1(7) . . ?
C42 C41 N5 108.0(7) . . ?
C43 C41 C44 111.5(13) . . ?
C42 C41 C44 107.3(13) . . ?
N5 C41 C44 105.8(8) . . ?
C51 B51 C61 110.6(5) . . ?
C51 B51 C71 109.2(5) . . ?
C61 B51 C71 108.4(5) . . ?
C51 B51 C81 107.4(5) . . ?
C61 B51 C81 111.3(5) . . ?
C71 B51 C81 110.0(5) . . ?
C52 C51 C56 115.0(6) . . ?
C52 C51 B51 125.2(6) . . ?
C56 C51 B51 119.8(6) . . ?
C51 C52 C53 122.9(6) . . ?
C54 C53 C52 120.0(7) . . ?
C54 C53 C57 121.7(7) . . ?
C52 C53 C57 118.3(7) . . ?
C53 C54 C55 118.8(7) . . ?
C56 C55 C54 120.7(7) . . ?
C56 C55 C58 116.5(9) . . ?
C54 C55 C58 122.6(9) . . ?
C55 C56 C51 122.6(7) . . ?
F1 C57 F3 106.9(7) . . ?
F1 C57 F2 105.2(7) . . ?
F3 C57 F2 105.7(7) . . ?
F1 C57 C53 114.1(7) . . ?
F3 C57 C53 112.2(7) . . ?
F2 C57 C53 112.1(7) . . ?
F6 C58 F5 122(2) . . ?
F6 C58 F4 101.9(19) . . ?
F5 C58 F4 89.2(10) . . ?
F6 C58 C55 117.9(11) . . ?
F5 C58 C55 115.0(13) . . ?
F4 C58 C55 102.5(17) . . ?
C66 C61 C62 114.7(6) . . ?
C66 C61 B51 121.3(6) . . ?
C62 C61 B51 124.0(6) . . ?
C63 C62 C61 122.5(7) . . ?
C62 C63 C64 121.4(8) . . ?
C62 C63 C67 118.4(9) . . ?
C64 C63 C67 120.0(9) . . ?
C65 C64 C63 118.2(7) . . ?
C64 C65 C66 120.4(8) . . ?
C64 C65 C68 121.0(8) . . ?
C66 C65 C68 118.6(9) . . ?
C65 C66 C61 122.7(7) . . ?
F8 C67 F7 108.1(14) . . ?
F8 C67 F9 106.8(10) . . ?
F7 C67 F9 102.5(11) . . ?
F8 C67 C63 114.3(10) . . ?
F7 C67 C63 112.1(9) . . ?
F9 C67 C63 112.2(12) . . ?
F12 C68 F11 109.2(13) . . ?
F12 C68 F10 105.1(11) . . ?
F11 C68 F10 98.9(10) . . ?
F12 C68 C65 116.1(8) . . ?
F11 C68 C65 114.2(9) . . ?
F10 C68 C65 111.6(11) . . ?
C72 C71 C76 115.1(6) . . ?
C72 C71 B51 124.3(6) . . ?
C76 C71 B51 120.6(5) . . ?
C71 C72 C73 122.2(7) . . ?
C74 C73 C72 120.9(7) . . ?
C74 C73 C77 119.5(8) . . ?
C72 C73 C77 119.6(8) . . ?
C75 C74 C73 118.6(7) . . ?
C74 C75 C76 120.1(7) . . ?
C74 C75 C78 120.4(7) . . ?
C76 C75 C78 119.5(7) . . ?
C75 C76 C71 123.2(6) . . ?
F14 C77 F15 105.7(17) . . ?
F14 C77 F13 103.6(17) . . ?
F15 C77 F13 103.6(14) . . ?
F14 C77 C73 115.1(12) . . ?
F15 C77 C73 113.0(16) . . ?
F13 C77 C73 114.7(11) . . ?
F17 C78 F18 107.5(11) . . ?
F17 C78 F16 102.3(10) . . ?
F18 C78 F16 99.2(9) . . ?
F17 C78 C75 116.7(8) . . ?
F18 C78 C75 116.3(7) . . ?
F16 C78 C75 112.7(9) . . ?
C86 C81 C82 115.3(6) . . ?
C86 C81 B51 123.9(6) . . ?
C82 C81 B51 120.8(6) . . ?
C83 C82 C81 122.4(6) . . ?
C84 C83 C82 120.9(6) . . ?
C84 C83 C87 119.4(6) . . ?
C82 C83 C87 119.7(6) . . ?
C85 C84 C83 118.0(6) . . ?
C84 C85 C86 121.2(6) . . ?
C84 C85 C88 119.8(6) . . ?
C86 C85 C88 118.9(6) . . ?
C81 C86 C85 122.2(6) . . ?
F21 C87 F19 106.9(8) . . ?
F21 C87 F20 104.8(9) . . ?
F19 C87 F20 102.8(8) . . ?
F21 C87 C83 115.1(7) . . ?
F19 C87 C83 111.7(8) . . ?
F20 C87 C83 114.5(7) . . ?
F22 C88 F24 107.0(7) . . ?
F22 C88 F23 104.5(7) . . ?
F24 C88 F23 104.3(6) . . ?
F22 C88 C85 114.1(6) . . ?
F24 C88 C85 113.9(6) . . ?
F23 C88 C85 112.2(6) . . ?

loop_
_geom_bond_atom_site_label_1
_geom_bond_atom_site_label_2
_geom_bond_distance
_geom_bond_site_symmetry_2
_geom_bond_publ_flag
Re1 C2 1.926(9) . ?
Re1 C3 1.962(8) . ?
Re1 C1 1.968(8) . ?
Re1 C4 2.078(7) . ?
Re1 N3 2.189(5) . ?
Re1 N1 2.212(6) . ?
N1 C11 1.342(9) . ?
N1 N2 1.348(8) . ?
N2 C13 1.338(11) . ?
N3 C21 1.343(9) . ?
N3 N4 1.345(8) . ?
N4 C23 1.349(10) . ?
N5 C4 1.151(8) . ?
N5 C41 1.461(9) . ?
C1 O1 1.117(8) . ?
C2 O2 1.135(9) . ?
C3 O3 1.110(9) . ?
C11 C12 1.387(11) . ?
C11 C14 1.477(11) . ?
C12 C13 1.362(13) . ?
C13 C15 1.506(13) . ?
C21 C22 1.371(11) . ?
C21 C24 1.486(11) . ?
C22 C23 1.352(12) . ?
C23 C25 1.484(12) . ?
C41 C43 1.440(13) . ?
C41 C42 1.454(13) . ?
C41 C44 1.500(16) . ?
B51 C51 1.639(10) . ?
B51 C61 1.640(10) . ?
B51 C71 1.650(10) . ?
B51 C81 1.652(9) . ?
C51 C52 1.384(9) . ?
C51 C56 1.396(9) . ?
C52 C53 1.393(9) . ?
C53 C54 1.366(11) . ?
C53 C57 1.502(10) . ?
C54 C55 1.374(11) . ?
C55 C56 1.373(10) . ?
C55 C58 1.533(17) . ?
C57 F1 1.298(10) . ?
C57 F3 1.329(9) . ?
C57 F2 1.345(10) . ?
C58 F6 1.098(15) . ?
C58 F5 1.224(18) . ?
C58 F4 1.44(2) . ?
C61 C66 1.398(9) . ?
C61 C62 1.400(9) . ?
C62 C63 1.368(11) . ?
C63 C64 1.373(12) . ?
C63 C67 1.514(14) . ?
C64 C65 1.371(12) . ?
C65 C66 1.387(10) . ?
C65 C68 1.484(13) . ?
C67 F8 1.243(13) . ?
C67 F7 1.286(14) . ?
C67 F9 1.321(14) . ?
C68 F12 1.231(12) . ?
C68 F11 1.252(13) . ?
C68 F10 1.306(13) . ?
C71 C72 1.382(9) . ?
C71 C76 1.399(9) . ?
C72 C73 1.385(10) . ?
C73 C74 1.375(11) . ?
C73 C77 1.481(13) . ?
C74 C75 1.368(10) . ?
C75 C76 1.376(10) . ?
C75 C78 1.479(11) . ?
C77 F14 1.206(17) . ?
C77 F15 1.24(2) . ?
C77 F13 1.278(15) . ?
C78 F17 1.204(11) . ?
C78 F18 1.269(10) . ?
C78 F16 1.296(12) . ?
C81 C86 1.388(9) . ?
C81 C82 1.411(9) . ?
C82 C83 1.382(9) . ?
C83 C84 1.380(9) . ?
C83 C87 1.495(10) . ?
C84 C85 1.372(9) . ?
C85 C86 1.395(9) . ?
C85 C88 1.492(10) . ?
C87 F21 1.287(9) . ?
C87 F19 1.304(10) . ?
C87 F20 1.308(10) . ?
C88 F22 1.305(9) . ?
C88 F24 1.324(9) . ?
C88 F23 1.332(9) . ?
